data_1567260
loop_
_publ_author_name
'Kosterina, E. V.'
'Troyanov, S. I.'
'Aslanov, L. A.'
'Kemnitz, E.'

_publ_section_title
;
 Superacid Univalent Metal Phosphites (MH2PO3)2 &#x00C2;&#x00B7; H3PO3 (M
 = Rb, Tl(I)) and MH2PO3 &#x00C2;&#x00B7; H3PO3 (M = K, Cs): Synthesis and
 Structure
;
_journal_issue 8
_journal_name_full 'Russian Journal of Coordination Chemistry'
_journal_page_first 527
_journal_page_last 536
_journal_paper_doi 10.1023/A:1011393810002
_journal_volume 27
_journal_year 2001
_chemical_formula_moiety 'Cs H2 O3 P, H3 O3 P'
_chemical_formula_sum 'Cs H5 O6 P2'
_chemical_formula_weight 295.89
_chemical_name_common
;
alpha(Potassium hydrogen phosphonate(III) phosphonic acid solvate)
;
_chemical_name_systematic
;
Caesium phosphite phosphonic acid solvate
;
_space_group_IT_number 19
_space_group_name_Hall 'P 2ac 2ab'
_space_group_name_H-M_alt 'P 21 21 21'
_symmetry_cell_setting orthorhombic
_symmetry_Int_Tables_number 19
_symmetry_space_group_name_H-M 'P 21 21 21'
_audit_creation_method 'manually at INEOS RAS'
_cell_angle_alpha 90
_cell_angle_beta 90
_cell_angle_gamma 90
_cell_formula_units_Z 4
_cell_length_a 6.033(1)
_cell_length_b 6.444(1)
_cell_length_c 18.345(4)
_cell_volume 713.2(2)
_diffrn_ambient_temperature 150
_diffrn_radiation_probe x-ray
_diffrn_radiation_type MoK\a
_exptl_crystal_density_diffrn 2.756
_refine_ls_R_factor_gt 0.017
_refine_ls_wR_factor_ref 0.055
_cod_data_source_file R26-30old.cif
_cod_data_source_block compound_R29old
_cod_database_code 1567260

loop_
_symmetry_equiv_pos_site_id
_symmetry_equiv_pos_as_xyz
1 x,y,z
2 1/2-x,-y,1/2+z
3 -x,1/2+y,1/2-z
4 1/2+x,1/2-y,-z

loop_
_atom_site_label
_atom_site_type_symbol
_atom_site_fract_x
_atom_site_fract_y
_atom_site_fract_z
_atom_site_U_iso_or_equiv
_atom_site_occupancy
Cs Cs 0.01739(3) 0.50183(2) 0.336217(8) 0.01593(9) 1
P(1) P 0.4683(1) 0.5354(1) 0.50416(4) 0.0130(2) 1
P(2) P 0.4905(1) 0.0280(1) 0.33469(3) 0.0128(2) 1
O(1) O 0.2621(4) 0.4204(4) 0.4832(1) 0.0200(5) 1
O(2) O 0.4984(4) 0.5608(3) 0.5864(1) 0.0201(4) 1
O(3) O 0.6818(4) 0.4406(4) 0.4708(1) 0.0203(5) 1
O(4) O 0.3490(4) 0.1453(4) 0.2814(1) 0.0204(5) 1
O(5) O 0.7362(4) 0.0843(3) 0.3258(1) 0.0180(4) 1
O(6) O 0.4618(4) -0.2114(3) 0.3299(1) 0.0198(5) 1
H(1) H 0.468(5) 0.704(4) 0.478(2) 0.004(7) 1
H(2) H 0.704(8) 0.344(8) 0.491(2) 0.03(1) 1
H(3) H 0.423(6) 0.055(6) 0.397(2) 0.024(9) 1
H(4) H 0.91(1) -0.00(1) 0.390(4) 0.05(3) 0.5
H(4a) H 0.79(1) 0.01(1) 0.355(4) 0.03(2) 0.5
H(5) H 0.502(8) -0.243(7) 0.297(3) 0.05(2) 1
